data_7208112
loop_
_publ_author_name
'Xing, Feifei'
'Bai, Yueling'
'He, Xiang'
'Jia, Juan'
'Zhou, Dong'
'Shao, Min'
'Zhu, Shourong'

_publ_section_title
;
 Novel complexes constructed by flexible 1,2,3,4,5,6-
 cyclohexanehexacarboxylate and transition metal ions -- From 0D
 mononuclear to 3D porous coordination polymers
;
_journal_issue 13
_journal_name_full CrystEngComm
_journal_page_first 4312
_journal_paper_doi 10.1039/c2ce25283j
_journal_volume 14
_journal_year 2012
_chemical_formula_sum 'C22 H24 N2 O15 Zn'
_chemical_formula_weight 621.80
_chemical_name_systematic
;
?
;
_space_group_IT_number 14
_symmetry_cell_setting monoclinic
_symmetry_space_group_name_Hall '-P 2yn'
_symmetry_space_group_name_H-M 'P 1 21/n 1'
_atom_sites_solution_hydrogens geom
_atom_sites_solution_primary direct
_atom_sites_solution_secondary difmap
_audit_creation_method SHELXL-97
_cell_angle_alpha 90.00
_cell_angle_beta 90.712(2)
_cell_angle_gamma 90.00
_cell_formula_units_Z 4
_cell_length_a 10.2897(17)
_cell_length_b 11.3848(19)
_cell_length_c 20.042(3)
_cell_measurement_reflns_used 2397
_cell_measurement_temperature 296(2)
_cell_measurement_theta_max 25.43
_cell_measurement_theta_min 2.67
_cell_volume 2347.7(7)
_computing_cell_refinement 'Bruker SMART'
_computing_data_collection 'Bruker SMART'
_computing_data_reduction 'Bruker SAINT'
_computing_molecular_graphics 'Bruker SHELXTL'
_computing_publication_material 'Bruker SHELXTL'
_computing_structure_refinement 'SHELXL-97 (Sheldrick, 1997)'
_computing_structure_solution 'SHELXS-97 (Sheldrick, 1990)'
_diffrn_ambient_temperature 296(2)
_diffrn_measured_fraction_theta_full 0.991
_diffrn_measured_fraction_theta_max 0.991
_diffrn_measurement_device_type 'CCD area detector'
_diffrn_measurement_method 'phi and omega scans'
_diffrn_radiation_monochromator graphite
_diffrn_radiation_source 'fine-focus sealed tube'
_diffrn_radiation_type MoK\a
_diffrn_radiation_wavelength 0.71073
_diffrn_reflns_av_R_equivalents 0.0398
_diffrn_reflns_av_sigmaI/netI 0.0537
_diffrn_reflns_limit_h_max 12
_diffrn_reflns_limit_h_min -11
_diffrn_reflns_limit_k_max 13
_diffrn_reflns_limit_k_min -13
_diffrn_reflns_limit_l_max 13
_diffrn_reflns_limit_l_min -23
_diffrn_reflns_number 9420
_diffrn_reflns_theta_full 25.05
_diffrn_reflns_theta_max 25.05
_diffrn_reflns_theta_min 2.06
_exptl_absorpt_coefficient_mu 1.134
_exptl_absorpt_correction_T_max 0.8483
_exptl_absorpt_correction_T_min 0.8050
_exptl_absorpt_correction_type multi-scan
_exptl_absorpt_process_details sadabs
_exptl_crystal_density_diffrn 1.759
_exptl_crystal_density_method 'not measured'
_exptl_crystal_F_000 1280
_exptl_crystal_size_max 0.20
_exptl_crystal_size_mid 0.20
_exptl_crystal_size_min 0.15
_refine_diff_density_max 0.538
_refine_diff_density_min -0.364
_refine_diff_density_rms 0.073
_refine_ls_extinction_method none
_refine_ls_goodness_of_fit_ref 1.023
_refine_ls_hydrogen_treatment constr
_refine_ls_matrix_type full
_refine_ls_number_parameters 366
_refine_ls_number_reflns 4123
_refine_ls_number_restraints 0
_refine_ls_restrained_S_all 1.023
_refine_ls_R_factor_all 0.0578
_refine_ls_R_factor_gt 0.0387
_refine_ls_shift/su_max 0.000
_refine_ls_shift/su_mean 0.000
_refine_ls_structure_factor_coef Fsqd
_refine_ls_weighting_details 'calc w=1/[\s^2^(Fo^2^)+(0.0372P)^2^+1.3976P] where P=(Fo^2^+2Fc^2^)/3'
_refine_ls_weighting_scheme calc
_refine_ls_wR_factor_gt 0.0848
_refine_ls_wR_factor_ref 0.0949
_reflns_number_gt 3127
_reflns_number_total 4123
_reflns_threshold_expression >2sigma(I)
_cod_data_source_file c2ce25283j.txt
_cod_data_source_block 090619a_0m
_cod_depositor_comments
;
The following automatic conversions were performed:

'_symmetry_cell_setting' value 'Monoclinic' changed to 'monoclinic'
according to /home/saulius/struct/CIF-dictionaries/cif_core.dic
dictionary named 'cif_core.dic' version 2.4.1 from 2010-06-29.

Automatic conversion script
Id: cif_fix_values 1891 2012-01-12 08:04:46Z andrius 
;
_cod_original_sg_symbol_H-M P2(1)/n
_cod_database_code 7208112

loop_
_symmetry_equiv_pos_as_xyz
'x, y, z'
'-x+1/2, y+1/2, -z+1/2'
'-x, -y, -z'
'x-1/2, -y-1/2, z-1/2'

loop_
_atom_site_label
_atom_site_type_symbol
_atom_site_fract_x
_atom_site_fract_y
_atom_site_fract_z
_atom_site_U_iso_or_equiv
_atom_site_adp_type
_atom_site_occupancy
_atom_site_symmetry_multiplicity
_atom_site_calc_flag
_atom_site_refinement_flags
Zn1 Zn -0.27479(3) 0.56792(3) 0.110992(18) 0.02113(13) Uani 1 1 d .
C1 C -0.0414(3) 0.5592(3) 0.16671(18) 0.0271(8) Uani 1 1 d .
C2 C 0.0932(3) 0.5387(3) 0.19802(15) 0.0204(7) Uani 1 1 d .
H2 H 0.0988 0.4530 0.2013 0.024 Uiso 1 1 calc R
C3 C 0.1058(3) 0.5794(3) 0.27092(15) 0.0215(7) Uani 1 1 d .
H3 H 0.0367 0.5395 0.2954 0.026 Uiso 1 1 calc R
C4 C 0.2367(3) 0.5324(3) 0.29997(16) 0.0240(7) Uani 1 1 d .
H4 H 0.2311 0.4469 0.2952 0.029 Uiso 1 1 calc R
C5 C 0.3561(3) 0.5679(3) 0.25899(15) 0.0210(7) Uani 1 1 d .
H5 H 0.4274 0.5191 0.2762 0.025 Uiso 1 1 calc R
C6 C 0.3367(3) 0.5293(3) 0.18600(15) 0.0187(7) Uani 1 1 d .
H6 H 0.3251 0.4441 0.1893 0.022 Uiso 1 1 calc R
C7 C 0.2098(3) 0.5712(3) 0.15287(15) 0.0214(7) Uani 1 1 d .
H7 H 0.1993 0.5226 0.1128 0.026 Uiso 1 1 calc R
C8 C 0.0799(3) 0.7110(3) 0.27751(17) 0.0266(8) Uani 1 1 d .
C9 C 0.2542(4) 0.5526(3) 0.37375(17) 0.0305(8) Uani 1 1 d .
C10 C 0.3964(3) 0.6943(3) 0.27486(16) 0.0254(8) Uani 1 1 d .
C11 C 0.4538(3) 0.5423(3) 0.14054(17) 0.0229(7) Uani 1 1 d .
C12 C 0.2190(3) 0.6972(3) 0.12742(16) 0.0258(8) Uani 1 1 d .
C13 C -0.3111(4) 0.3169(3) 0.05270(17) 0.0324(9) Uani 1 1 d .
H13 H -0.3317 0.3571 0.0136 0.039 Uiso 1 1 calc R
C14 C -0.3148(4) 0.1955(3) 0.05183(17) 0.0345(9) Uani 1 1 d .
H14 H -0.3359 0.1557 0.0126 0.041 Uiso 1 1 calc R
C15 C -0.2868(3) 0.1333(3) 0.10998(16) 0.0248(8) Uani 1 1 d .
C16 C -0.2553(3) 0.1989(3) 0.16622(17) 0.0292(8) Uani 1 1 d .
H16 H -0.2359 0.1614 0.2063 0.035 Uiso 1 1 calc R
C17 C -0.2527(3) 0.3202(3) 0.16263(17) 0.0289(8) Uani 1 1 d .
H17 H -0.2314 0.3623 0.2010 0.035 Uiso 1 1 calc R
C18 C -0.2875(3) 0.0034(3) 0.11247(16) 0.0237(7) Uani 1 1 d .
C19 C -0.3762(4) -0.0638(3) 0.07680(18) 0.0354(9) Uani 1 1 d .
H19 H -0.4405 -0.0275 0.0511 0.042 Uiso 1 1 calc R
C20 C -0.3692(4) -0.1843(3) 0.07943(19) 0.0373(9) Uani 1 1 d .
H20 H -0.4298 -0.2274 0.0548 0.045 Uiso 1 1 calc R
C21 C -0.1983(3) -0.1781(3) 0.15146(18) 0.0332(9) Uani 1 1 d .
H21 H -0.1369 -0.2166 0.1780 0.040 Uiso 1 1 calc R
C22 C -0.1995(4) -0.0578(3) 0.15157(19) 0.0374(9) Uani 1 1 d .
H22 H -0.1404 -0.0170 0.1783 0.045 Uiso 1 1 calc R
N1 N -0.2792(2) 0.3795(2) 0.10692(13) 0.0238(6) Uani 1 1 d .
N2 N -0.2806(3) -0.2427(2) 0.11529(13) 0.0265(6) Uani 1 1 d .
O1 O -0.1388(2) 0.5621(2) 0.20204(12) 0.0322(6) Uani 1 1 d .
O2 O -0.0513(2) 0.5644(2) 0.10329(12) 0.0348(6) Uani 1 1 d .
O3 O 0.0700(2) 0.7756(2) 0.23016(12) 0.0332(6) Uani 1 1 d .
O4 O 0.0603(2) 0.7527(2) 0.33853(11) 0.0342(6) Uani 1 1 d .
H4A H 0.0758 0.7012 0.3661 0.051 Uiso 1 1 calc R
O5 O 0.1695(3) 0.5850(2) 0.41096(12) 0.0442(7) Uani 1 1 d .
O6 O 0.3731(3) 0.5259(2) 0.39480(12) 0.0415(7) Uani 1 1 d .
H6A H 0.3826 0.5471 0.4336 0.062 Uiso 1 1 calc R
O7 O 0.3380(2) 0.7526(2) 0.31553(11) 0.0322(6) Uani 1 1 d .
O8 O 0.5026(2) 0.7358(2) 0.24826(12) 0.0349(6) Uani 1 1 d .
H8 H 0.5314 0.6879 0.2217 0.052 Uiso 1 1 calc R
O9 O 0.5629(2) 0.56894(19) 0.16910(11) 0.0267(5) Uani 1 1 d .
O10 O 0.4438(2) 0.5236(2) 0.08021(11) 0.0325(6) Uani 1 1 d .
O11 O 0.3103(2) 0.7601(2) 0.13943(13) 0.0371(6) Uani 1 1 d .
O12 O 0.1260(2) 0.7311(2) 0.08514(12) 0.0377(6) Uani 1 1 d .
H12 H 0.0714 0.6790 0.0816 0.057 Uiso 1 1 calc R
O1W O -0.2864(2) 0.5862(2) 0.00897(11) 0.0336(6) Uani 1 1 d .
H1WB H -0.3458 0.5453 -0.0057 0.050 Uiso 1 1 calc R
H1WA H -0.2239 0.6085 -0.0154 0.050 Uiso 1 1 d R
O2W O 0.9339(3) 0.6580(2) 0.93970(13) 0.0458(7) Uani 1 1 d .
O3W O 0.4468(3) 0.6268(3) 0.50488(14) 0.0703(10) Uani 1 1 d .
H2WA H 0.9748 0.5939 0.9333 0.084 Uiso 1 1 d R
H3WA H 0.4639 0.6984 0.4966 0.084 Uiso 1 1 d R
H2WB H 0.9079 0.6578 0.8992 0.084 Uiso 1 1 d R
H3WB H 0.4926 0.6171 0.5400 0.084 Uiso 1 1 d R

loop_
_atom_site_aniso_label
_atom_site_aniso_U_11
_atom_site_aniso_U_22
_atom_site_aniso_U_33
_atom_site_aniso_U_23
_atom_site_aniso_U_13
_atom_site_aniso_U_12
Zn1 0.0195(2) 0.0160(2) 0.0278(2) -0.00049(16) -0.00194(15) 0.00034(16)
C1 0.0251(19) 0.0090(17) 0.047(2) -0.0035(15) -0.0084(16) -0.0008(14)
C2 0.0168(16) 0.0158(17) 0.0285(18) -0.0020(13) -0.0025(13) 0.0014(13)
C3 0.0174(16) 0.0212(18) 0.0260(17) -0.0012(14) 0.0001(13) -0.0037(14)
C4 0.0247(18) 0.0179(18) 0.0294(18) -0.0001(14) -0.0026(15) -0.0005(14)
C5 0.0176(16) 0.0186(17) 0.0267(17) -0.0012(14) -0.0044(13) 0.0037(14)
C6 0.0155(16) 0.0137(16) 0.0267(17) -0.0017(13) -0.0046(13) 0.0000(13)
C7 0.0199(17) 0.0180(17) 0.0263(17) -0.0043(14) -0.0033(13) -0.0009(14)
C8 0.0177(17) 0.026(2) 0.036(2) -0.0061(16) 0.0011(15) -0.0044(14)
C9 0.037(2) 0.025(2) 0.0289(19) 0.0041(15) -0.0011(17) -0.0047(16)
C10 0.0195(18) 0.0252(19) 0.0312(19) 0.0009(15) -0.0062(15) -0.0005(14)
C11 0.0219(18) 0.0136(17) 0.033(2) 0.0016(14) -0.0025(15) 0.0047(13)
C12 0.0260(19) 0.0254(19) 0.0261(19) 0.0009(14) 0.0010(15) 0.0044(16)
C13 0.048(2) 0.022(2) 0.0269(19) 0.0023(15) -0.0059(17) 0.0043(17)
C14 0.051(2) 0.021(2) 0.031(2) -0.0031(15) -0.0047(17) 0.0006(17)
C15 0.0236(18) 0.0174(18) 0.0336(19) 0.0001(15) 0.0016(15) 0.0001(14)
C16 0.031(2) 0.027(2) 0.0299(19) 0.0049(15) -0.0073(15) -0.0036(16)
C17 0.033(2) 0.024(2) 0.0294(19) -0.0036(15) -0.0026(16) -0.0035(16)
C18 0.0252(18) 0.0185(18) 0.0274(18) 0.0006(14) 0.0005(15) 0.0002(14)
C19 0.038(2) 0.023(2) 0.045(2) -0.0028(17) -0.0204(18) 0.0062(17)
C20 0.040(2) 0.024(2) 0.048(2) -0.0072(17) -0.0192(18) -0.0001(17)
C21 0.033(2) 0.0189(19) 0.047(2) -0.0003(16) -0.0154(17) 0.0032(16)
C22 0.038(2) 0.021(2) 0.053(2) -0.0036(17) -0.0168(18) -0.0015(17)
N1 0.0244(15) 0.0206(15) 0.0265(15) 0.0014(12) 0.0019(12) 0.0019(12)
N2 0.0257(15) 0.0212(15) 0.0326(16) 0.0006(13) -0.0021(13) 0.0000(13)
O1 0.0168(12) 0.0229(13) 0.0570(16) -0.0059(11) 0.0006(12) -0.0003(10)
O2 0.0303(14) 0.0344(15) 0.0393(15) -0.0033(12) -0.0150(11) 0.0019(11)
O3 0.0374(15) 0.0212(13) 0.0409(15) -0.0005(11) -0.0044(12) 0.0011(11)
O4 0.0329(14) 0.0329(15) 0.0369(14) -0.0107(11) 0.0033(12) 0.0021(12)
O5 0.0447(16) 0.061(2) 0.0266(14) 0.0009(13) 0.0068(12) 0.0015(14)
O6 0.0430(16) 0.0501(18) 0.0311(14) -0.0016(13) -0.0138(12) 0.0091(13)
O7 0.0301(13) 0.0258(14) 0.0408(14) -0.0127(11) 0.0036(11) -0.0023(11)
O8 0.0263(13) 0.0342(15) 0.0442(15) -0.0150(12) 0.0045(11) -0.0103(11)
O9 0.0151(12) 0.0295(13) 0.0354(13) -0.0067(11) -0.0024(10) -0.0024(10)
O10 0.0295(14) 0.0424(15) 0.0257(14) -0.0034(11) -0.0014(11) 0.0009(11)
O11 0.0300(14) 0.0211(14) 0.0601(17) 0.0057(12) -0.0047(12) -0.0049(11)
O12 0.0374(15) 0.0323(15) 0.0432(15) 0.0124(12) -0.0129(12) 0.0001(12)
O1W 0.0372(15) 0.0319(15) 0.0316(13) 0.0007(11) -0.0028(11) -0.0137(12)
O2W 0.0576(18) 0.0355(16) 0.0443(16) -0.0028(12) 0.0007(14) 0.0006(13)
O3W 0.101(3) 0.051(2) 0.058(2) -0.0020(16) -0.0369(19) -0.0130(18)

loop_
_atom_type_symbol
_atom_type_description
_atom_type_scat_dispersion_real
_atom_type_scat_dispersion_imag
_atom_type_scat_source
C C 0.0033 0.0016 'International Tables Vol C Tables 4.2.6.8 and 6.1.1.4'
H H 0.0000 0.0000 'International Tables Vol C Tables 4.2.6.8 and 6.1.1.4'
N N 0.0061 0.0033 'International Tables Vol C Tables 4.2.6.8 and 6.1.1.4'
O O 0.0106 0.0060 'International Tables Vol C Tables 4.2.6.8 and 6.1.1.4'
Zn Zn 0.2839 1.4301 'International Tables Vol C Tables 4.2.6.8 and 6.1.1.4'

loop_
_geom_angle_atom_site_label_1
_geom_angle_atom_site_label_2
_geom_angle_atom_site_label_3
_geom_angle
_geom_angle_site_symmetry_1
_geom_angle_site_symmetry_3
O9 Zn1 O1W 121.80(9) 1_455 .
O9 Zn1 N1 90.58(9) 1_455 .
O1W Zn1 N1 93.56(9) . .
O9 Zn1 N2 87.04(9) 1_455 1_565
O1W Zn1 N2 86.42(10) . 1_565
N1 Zn1 N2 177.18(10) . 1_565
O9 Zn1 O1 92.39(9) 1_455 .
O1W Zn1 O1 145.43(9) . .
N1 Zn1 O1 90.79(9) . .
N2 Zn1 O1 90.82(9) 1_565 .
O9 Zn1 O2 149.18(9) 1_455 .
O1W Zn1 O2 88.91(9) . .
N1 Zn1 O2 90.06(9) . .
N2 Zn1 O2 92.75(9) 1_565 .
O1 Zn1 O2 56.78(8) . .
O1 C1 O2 121.0(3) . .
O1 C1 C2 120.3(3) . .
O2 C1 C2 118.4(3) . .
C1 C2 C3 114.1(3) . .
C1 C2 C7 115.2(3) . .
C3 C2 C7 115.2(2) . .
C1 C2 H2 103.4 . .
C3 C2 H2 103.4 . .
C7 C2 H2 103.4 . .
C8 C3 C2 111.4(3) . .
C8 C3 C4 117.1(3) . .
C2 C3 C4 108.3(2) . .
C8 C3 H3 106.5 . .
C2 C3 H3 106.5 . .
C4 C3 H3 106.5 . .
C9 C4 C5 113.4(3) . .
C9 C4 C3 114.1(3) . .
C5 C4 C3 113.8(3) . .
C9 C4 H4 104.8 . .
C5 C4 H4 104.8 . .
C3 C4 H4 104.8 . .
C10 C5 C6 119.9(3) . .
C10 C5 C4 110.6(3) . .
C6 C5 C4 109.7(2) . .
C10 C5 H5 105.1 . .
C6 C5 H5 105.1 . .
C4 C5 H5 105.1 . .
C11 C6 C7 112.7(2) . .
C11 C6 C5 116.5(3) . .
C7 C6 C5 115.0(2) . .
C11 C6 H6 103.5 . .
C7 C6 H6 103.5 . .
C5 C6 H6 103.5 . .
C12 C7 C6 112.4(3) . .
C12 C7 C2 118.0(3) . .
C6 C7 C2 109.4(2) . .
C12 C7 H7 105.3 . .
C6 C7 H7 105.3 . .
C2 C7 H7 105.3 . .
O3 C8 O4 119.7(3) . .
O3 C8 C3 123.0(3) . .
O4 C8 C3 117.3(3) . .
O5 C9 O6 122.8(3) . .
O5 C9 C4 125.0(3) . .
O6 C9 C4 112.1(3) . .
O7 C10 O8 119.8(3) . .
O7 C10 C5 121.2(3) . .
O8 C10 C5 118.7(3) . .
O10 C11 O9 122.6(3) . .
O10 C11 C6 120.8(3) . .
O9 C11 C6 116.5(3) . .
O11 C12 O12 120.6(3) . .
O11 C12 C7 123.0(3) . .
O12 C12 C7 116.1(3) . .
N1 C13 C14 123.4(3) . .
N1 C13 H13 118.3 . .
C14 C13 H13 118.3 . .
C13 C14 C15 119.5(3) . .
C13 C14 H14 120.2 . .
C15 C14 H14 120.2 . .
C16 C15 C14 116.7(3) . .
C16 C15 C18 120.8(3) . .
C14 C15 C18 122.4(3) . .
C17 C16 C15 120.0(3) . .
C17 C16 H16 120.0 . .
C15 C16 H16 120.0 . .
N1 C17 C16 123.2(3) . .
N1 C17 H17 118.4 . .
C16 C17 H17 118.4 . .
C22 C18 C19 116.0(3) . .
C22 C18 C15 121.4(3) . .
C19 C18 C15 122.6(3) . .
C20 C19 C18 119.9(3) . .
C20 C19 H19 120.1 . .
C18 C19 H19 120.1 . .
N2 C20 C19 123.6(3) . .
N2 C20 H20 118.2 . .
C19 C20 H20 118.2 . .
N2 C21 C22 123.2(3) . .
N2 C21 H21 118.4 . .
C22 C21 H21 118.4 . .
C21 C22 C18 120.7(3) . .
C21 C22 H22 119.7 . .
C18 C22 H22 119.7 . .
C17 N1 C13 117.2(3) . .
C17 N1 Zn1 118.1(2) . .
C13 N1 Zn1 124.6(2) . .
C21 N2 C20 116.5(3) . .
C21 N2 Zn1 123.8(2) . 1_545
C20 N2 Zn1 119.7(2) . 1_545
C1 O1 Zn1 92.1(2) . .
C1 O2 Zn1 90.1(2) . .
C8 O4 H4A 109.5 . .
C9 O6 H6A 109.5 . .
C10 O8 H8 109.5 . .
C11 O9 Zn1 117.2(2) . 1_655
C12 O12 H12 109.5 . .
Zn1 O1W H1WB 109.5 . .
Zn1 O1W H1WA 124.5 . .
H1WB O1W H1WA 121.9 . .
H2WA O2W H2WB 90.2 . .
H3WA O3W H3WB 100.0 . .

loop_
_geom_bond_atom_site_label_1
_geom_bond_atom_site_label_2
_geom_bond_distance
_geom_bond_site_symmetry_2
Zn1 O9 2.048(2) 1_455
Zn1 O1W 2.057(2) .
Zn1 N1 2.147(3) .
Zn1 N2 2.159(3) 1_565
Zn1 O1 2.287(2) .
Zn1 O2 2.308(2) .
C1 O1 1.234(4) .
C1 O2 1.275(4) .
C1 C2 1.532(4) .
C2 C3 1.537(4) .
C2 C7 1.556(4) .
C2 H2 0.9800 .
C3 C8 1.529(5) .
C3 C4 1.556(4) .
C3 H3 0.9800 .
C4 C9 1.505(5) .
C4 C5 1.540(4) .
C4 H4 0.9800 .
C5 C10 1.529(4) .
C5 C6 1.538(4) .
C5 H5 0.9800 .
C6 C11 1.527(4) .
C6 C7 1.534(4) .
C6 H6 0.9800 .
C7 C12 1.525(4) .
C7 H7 0.9800 .
C8 O3 1.204(4) .
C8 O4 1.329(4) .
C9 O5 1.212(4) .
C9 O6 1.324(4) .
C10 O7 1.216(4) .
C10 O8 1.310(4) .
C11 O10 1.231(4) .
C11 O9 1.290(4) .
C12 O11 1.203(4) .
C12 O12 1.328(4) .
C13 N1 1.337(4) .
C13 C14 1.383(5) .
C13 H13 0.9300 .
C14 C15 1.391(5) .
C14 H14 0.9300 .
C15 C16 1.388(4) .
C15 C18 1.480(4) .
C16 C17 1.382(5) .
C16 H16 0.9300 .
C17 N1 1.330(4) .
C17 H17 0.9300 .
C18 C22 1.379(5) .
C18 C19 1.383(5) .
C19 C20 1.375(5) .
C19 H19 0.9300 .
C20 N2 1.332(4) .
C20 H20 0.9300 .
C21 N2 1.329(4) .
C21 C22 1.370(5) .
C21 H21 0.9300 .
C22 H22 0.9300 .
N2 Zn1 2.159(3) 1_545
O4 H4A 0.8200 .
O6 H6A 0.8200 .
O8 H8 0.8200 .
O9 Zn1 2.048(2) 1_655
O12 H12 0.8200 .
O1W H1WB 0.8200 .
O1W H1WA 0.8511 .
O2W H2WA 0.8531 .
O2W H2WB 0.8516 .
O3W H3WA 0.8499 .
O3W H3WB 0.8499 .

loop_
_geom_hbond_atom_site_label_D
_geom_hbond_atom_site_label_H
_geom_hbond_atom_site_label_A
_geom_hbond_distance_DH
_geom_hbond_distance_HA
_geom_hbond_distance_DA
_geom_hbond_angle_DHA
_geom_hbond_site_symmetry_A
O1W H1WB O10 0.82 1.95 2.703(3) 151.2 3_565
O12 H12 O2 0.82 1.87 2.660(3) 161.5 .
O8 H8 O9 0.82 1.75 2.557(3) 167.8 .
O6 H6A O3W 0.82 1.81 2.593(4) 159.2 .
O4 H4A O5 0.82 1.86 2.641(4) 158.2 .
O1W H1WA O2W 0.85 1.95 2.795(4) 172.2 1_454
O2W H2WA O2 0.85 2.10 2.939(3) 166.8 3_666
O3W H3WA O2W 0.85 2.02 2.779(4) 149.0 4_575
O3W H3WB O6 0.85 2.49 3.226(4) 144.8 3_666
O3W H3WB O12 0.85 2.38 2.921(4) 122.1 4_676
O2W H2WB O7 0.85 2.08 2.853(4) 150.1 4_676
